data_1562088
loop_
_publ_author_name
'Lei, Xiao-Ping'
'Lian, Ting-Ting'
'Chen, Shu-Mei'
'Zhang, Jian'

_publ_section_title
;
 Tuning the formations of metal-1,3,5-benzenetricarboxylate frameworks via
 the assistance of amino acids
;
_journal_name_full 'Journal of Solid State Chemistry'
_journal_page_first 44
_journal_page_last 52
_journal_paper_doi 10.1016/j.jssc.2014.06.006
_journal_volume 223
_journal_year 2015
_chemical_formula_moiety 'C24 H38 Cd N2 O7'
_chemical_formula_sum 'C24 H38 Cd N2 O7'
_chemical_formula_weight 578.96
_space_group_IT_number 29
_space_group_name_Hall 'P 2c -2ac'
_space_group_name_H-M_alt 'P c a 21'
_symmetry_cell_setting orthorhombic
_symmetry_space_group_name_H-M 'P c a 21'
_atom_sites_solution_hydrogens geom
_atom_sites_solution_primary direct
_atom_sites_solution_secondary difmap
_cell_angle_alpha 90.00
_cell_angle_beta 90.00
_cell_angle_gamma 90.00
_cell_formula_units_Z 4
_cell_length_a 18.2988(6)
_cell_length_b 8.9290(3)
_cell_length_c 15.5317(8)
_cell_measurement_reflns_used 2842
_cell_measurement_temperature 293(2)
_cell_measurement_theta_max 29.1380
_cell_measurement_theta_min 2.5330
_cell_volume 2537.72(18)
_computing_cell_refinement 'Bruker XSCANS'
_computing_data_collection 'Bruker XSCANS'
_computing_data_reduction 'Bruker SHELXTL'
_computing_molecular_graphics 'Bruker SHELXTL'
_computing_publication_material 'Bruker SHELXTL'
_computing_structure_refinement 'SHELXL-97 (Sheldrick, 1997)'
_computing_structure_solution 'SHELXS-97 (Sheldrick, 1990)'
_diffrn_ambient_temperature 293(2)
_diffrn_detector_area_resol_mean 16.2083
_diffrn_measured_fraction_theta_full 0.999
_diffrn_measured_fraction_theta_max 0.999
_diffrn_measurement_device_type 'Xcalibur, Eos'
_diffrn_measurement_method '\w scans'
_diffrn_radiation_monochromator graphite
_diffrn_radiation_source 'fine-focus sealed tube'
_diffrn_radiation_type MoK\a
_diffrn_radiation_wavelength 0.71073
_diffrn_reflns_av_R_equivalents 0.0274
_diffrn_reflns_av_sigmaI/netI 0.0342
_diffrn_reflns_limit_h_max 12
_diffrn_reflns_limit_h_min -21
_diffrn_reflns_limit_k_max 10
_diffrn_reflns_limit_k_min -6
_diffrn_reflns_limit_l_max 18
_diffrn_reflns_limit_l_min -9
_diffrn_reflns_number 6243
_diffrn_reflns_theta_full 25.00
_diffrn_reflns_theta_max 25.00
_diffrn_reflns_theta_min 2.54
_diffrn_standards_decay_% none
_diffrn_standards_interval_count none
_diffrn_standards_interval_time none
_diffrn_standards_number none
_exptl_absorpt_coefficient_mu 0.906
_exptl_absorpt_correction_T_max 0.8396
_exptl_absorpt_correction_T_min 0.8396
_exptl_absorpt_correction_type multi-scan
_exptl_absorpt_process_details none
_exptl_crystal_colour colourless
_exptl_crystal_density_diffrn 1.515
_exptl_crystal_density_method 'not measured'
_exptl_crystal_description sheet
_exptl_crystal_F_000 1200
_exptl_crystal_size_max 0.20
_exptl_crystal_size_mid 0.20
_exptl_crystal_size_min 0.20
_refine_diff_density_max 0.635
_refine_diff_density_min -0.393
_refine_diff_density_rms 0.059
_refine_ls_abs_structure_details 'Flack H D (1983), Acta Cryst. A39, 876-881'
_refine_ls_abs_structure_Flack -0.02(3)
_refine_ls_extinction_method none
_refine_ls_goodness_of_fit_ref 1.038
_refine_ls_hydrogen_treatment none
_refine_ls_matrix_type full
_refine_ls_number_parameters 307
_refine_ls_number_reflns 3086
_refine_ls_number_restraints 1
_refine_ls_restrained_S_all 1.038
_refine_ls_R_factor_all 0.0323
_refine_ls_R_factor_gt 0.0261
_refine_ls_shift/su_max 0.003
_refine_ls_shift/su_mean 0.000
_refine_ls_structure_factor_coef Fsqd
_refine_ls_weighting_details 'calc w=1/[\s^2^(Fo^2^)+(0.0355P)^2^+0.1317P] where P=(Fo^2^+2Fc^2^)/3'
_refine_ls_weighting_scheme calc
_refine_ls_wR_factor_gt 0.0605
_refine_ls_wR_factor_ref 0.0635
_reflns_number_gt 2780
_reflns_number_total 3086
_reflns_threshold_expression >2sigma(I)
_cod_data_source_file JSSC-2015-223-44.cif
_cod_data_source_block 1
_cod_depositor_comments
;
The following automatic conversions were performed:

data item '_exptl_crystal_density_meas' value 'none' was changed to
'?' -- the value is perceived as not measured.

Automatic conversion script
Id: cif_fix_values 8369 2020-08-20 11:38:08Z andrius 
;
_cod_original_sg_symbol_H-M Pca2(1)
_cod_database_code 1562088

loop_
_symmetry_equiv_pos_as_xyz
'x, y, z'
'-x, -y, z+1/2'
'x+1/2, -y, z'
'-x+1/2, y, z+1/2'

loop_
_atom_site_label
_atom_site_type_symbol
_atom_site_fract_x
_atom_site_fract_y
_atom_site_fract_z
_atom_site_U_iso_or_equiv
_atom_site_adp_type
_atom_site_occupancy
_atom_site_symmetry_multiplicity
_atom_site_calc_flag
_atom_site_refinement_flags
_atom_site_disorder_assembly
_atom_site_disorder_group
Cd1 Cd 0.424158(13) 0.27667(3) 0.15501(3) 0.02389(9) Uani 1 1 d . . .
O2 O 0.56415(16) 0.3388(4) 0.1551(4) 0.0502(9) Uani 1 1 d . . .
C13 C 0.3662(3) -0.2709(5) -0.1503(3) 0.0344(11) Uani 1 1 d . . .
H4A H 0.3157 -0.2767 -0.1690 0.041 Uiso 1 1 calc R . .
H4B H 0.3966 -0.2780 -0.2013 0.041 Uiso 1 1 calc R . .
O7 O 0.44470(15) 0.0218(3) 0.1588(3) 0.0395(7) Uani 1 1 d . . .
O5 O 0.8277(2) 0.7705(3) 0.0603(3) 0.0377(10) Uani 1 1 d . . .
O4 O 0.6689(3) 0.7913(4) -0.2052(3) 0.0495(11) Uani 1 1 d . . .
N2 N 0.3785(2) -0.1190(4) -0.1095(2) 0.0302(9) Uani 1 1 d . . .
C8 C 0.7961(2) 0.6497(5) 0.0791(3) 0.0291(11) Uani 1 1 d . . .
C7 C 0.7237(2) 0.6147(4) 0.0364(3) 0.0251(10) Uani 1 1 d . . .
C5 C 0.6259(3) 0.7017(5) -0.1724(3) 0.0325(11) Uani 1 1 d . . .
C15 C 0.3794(4) -0.5475(7) -0.1464(5) 0.071(2) Uani 1 1 d . . .
H14A H 0.3899 -0.6313 -0.1097 0.107 Uiso 1 1 calc R . .
H14B H 0.4151 -0.5426 -0.1916 0.107 Uiso 1 1 calc R . .
H14C H 0.3316 -0.5594 -0.1710 0.107 Uiso 1 1 calc R . .
C1 C 0.5502(3) 0.3961(5) 0.0847(3) 0.0288(11) Uani 1 1 d . . .
C19 C 0.4606(3) -0.0972(5) -0.0977(4) 0.0353(12) Uani 1 1 d . . .
H16A H 0.4775 -0.1681 -0.0548 0.042 Uiso 1 1 calc R . .
H16B H 0.4846 -0.1220 -0.1515 0.042 Uiso 1 1 calc R . .
O1 O 0.48851(18) 0.3844(4) 0.0490(2) 0.0415(9) Uani 1 1 d . . .
C6 C 0.7068(2) 0.6737(5) -0.0431(3) 0.0264(10) Uani 1 1 d . . .
H18A H 0.7398 0.7383 -0.0696 0.032 Uiso 1 1 calc R . .
C11 C 0.4621(3) -0.2891(5) 0.1643(8) 0.0625(18) Uani 1 1 d . . .
H19A H 0.4917 -0.2223 0.1307 0.094 Uiso 1 1 calc R . .
H19B H 0.4375 -0.3581 0.1268 0.094 Uiso 1 1 calc R . .
H19C H 0.4927 -0.3436 0.2036 0.094 Uiso 1 1 calc R . .
C16 C 0.3468(3) 0.0025(5) -0.1666(3) 0.0347(12) Uani 1 1 d . . .
H20A H 0.2945 -0.0136 -0.1714 0.042 Uiso 1 1 calc R . .
H20B H 0.3540 0.0984 -0.1385 0.042 Uiso 1 1 calc R . .
O3 O 0.56941(18) 0.6544(5) -0.2094(2) 0.0449(9) Uani 1 1 d . . .
C14 C 0.3819(3) -0.4038(5) -0.0939(4) 0.0456(14) Uani 1 1 d . . .
H22A H 0.3460 -0.4088 -0.0480 0.055 Uiso 1 1 calc R . .
H22B H 0.4298 -0.3928 -0.0679 0.055 Uiso 1 1 calc R . .
O6 O 0.82217(17) 0.5575(4) 0.1310(2) 0.0422(9) Uani 1 1 d . . .
C2 C 0.6077(2) 0.4887(5) 0.0386(3) 0.0250(10) Uani 1 1 d . . .
C3 C 0.5929(3) 0.5445(7) -0.0433(3) 0.0319(13) Uani 1 1 d . . .
H25A H 0.5496 0.5180 -0.0708 0.038 Uiso 1 1 calc R . .
C22 C 0.3427(3) -0.1099(5) -0.0218(3) 0.0347(11) Uani 1 1 d . . .
H28A H 0.3671 -0.1805 0.0160 0.042 Uiso 1 1 calc R . .
H28B H 0.3513 -0.0105 0.0013 0.042 Uiso 1 1 calc R . .
C20 C 0.4848(3) 0.0575(6) -0.0708(4) 0.0486(14) Uani 1 1 d . . .
H32A H 0.4553 0.0917 -0.0228 0.058 Uiso 1 1 calc R . .
H32B H 0.4781 0.1269 -0.1183 0.058 Uiso 1 1 calc R . .
C4 C 0.6421(2) 0.6393(5) -0.0845(3) 0.0246(10) Uani 1 1 d . . .
C10 C 0.4044(3) -0.0563(5) 0.2039(3) 0.0375(12) Uani 1 1 d . . .
H38A H 0.3679 -0.0073 0.2346 0.045 Uiso 1 1 calc R . .
C24 C 0.2387(3) -0.1508(6) 0.0739(4) 0.0572(16) Uani 1 1 d . . .
H39A H 0.1871 -0.1699 0.0769 0.086 Uiso 1 1 calc R . .
H39B H 0.2495 -0.0582 0.1026 0.086 Uiso 1 1 calc R . .
H39C H 0.2647 -0.2310 0.1015 0.086 Uiso 1 1 calc R . .
C17 C 0.3784(3) 0.0113(6) -0.2560(3) 0.0479(14) Uani 1 1 d . . .
H7A H 0.3682 -0.0808 -0.2869 0.057 Uiso 1 1 calc R . .
H7B H 0.4310 0.0235 -0.2526 0.057 Uiso 1 1 calc R . .
C18 C 0.3451(3) 0.1426(5) -0.3034(4) 0.0527(15) Uani 1 1 d . . .
H2A H 0.3651 0.1475 -0.3605 0.079 Uiso 1 1 calc R . .
H2B H 0.3561 0.2336 -0.2732 0.079 Uiso 1 1 calc R . .
H2C H 0.2931 0.1299 -0.3067 0.079 Uiso 1 1 calc R . .
C21 C 0.5643(3) 0.0538(7) -0.0449(5) 0.0626(19) Uani 1 1 d . . .
H23A H 0.5795 0.1523 -0.0278 0.094 Uiso 1 1 calc R . .
H23B H 0.5933 0.0211 -0.0928 0.094 Uiso 1 1 calc R . .
H23C H 0.5706 -0.0143 0.0023 0.094 Uiso 1 1 calc R . .
C23 C 0.2616(3) -0.1406(6) -0.0180(4) 0.0437(13) Uani 1 1 d . . .
H33A H 0.2351 -0.0605 -0.0464 0.052 Uiso 1 1 calc R . .
H33B H 0.2506 -0.2337 -0.0474 0.052 Uiso 1 1 calc R . .
N1 N 0.4084(3) -0.2034(4) 0.2125(3) 0.0449(12) Uani 1 1 d . . .
C9 C 0.6743(2) 0.5213(4) 0.0767(3) 0.0269(10) Uani 1 1 d . . .
H21A H 0.6858 0.4799 0.1300 0.032 Uiso 1 1 calc R . .
C12 C 0.3584(4) -0.2858(7) 0.2684(5) 0.075(2) Uani 1 1 d . . .
H34A H 0.3260 -0.2167 0.2966 0.112 Uiso 1 1 calc R . .
H34B H 0.3858 -0.3399 0.3109 0.112 Uiso 1 1 calc R . .
H34C H 0.3303 -0.3550 0.2346 0.112 Uiso 1 1 calc R . .

loop_
_atom_site_aniso_label
_atom_site_aniso_U_11
_atom_site_aniso_U_22
_atom_site_aniso_U_33
_atom_site_aniso_U_23
_atom_site_aniso_U_13
_atom_site_aniso_U_12
Cd1 0.02401(14) 0.02551(14) 0.02217(14) 0.0002(3) -0.0006(3) 0.00004(10)
O2 0.0473(19) 0.069(2) 0.0346(17) 0.026(4) 0.003(3) -0.0153(15)
C13 0.034(3) 0.035(2) 0.034(3) -0.009(2) 0.003(2) 0.001(2)
O7 0.0408(16) 0.0276(13) 0.0501(19) -0.001(3) 0.004(3) 0.0031(12)
O5 0.031(2) 0.0312(18) 0.051(3) 0.0050(18) -0.007(2) -0.0060(15)
O4 0.054(3) 0.052(2) 0.043(3) 0.023(2) 0.001(2) -0.003(2)
N2 0.030(2) 0.0282(19) 0.032(2) -0.0091(18) 0.000(2) 0.0002(17)
C8 0.026(2) 0.036(3) 0.026(2) -0.010(2) 0.001(2) 0.001(2)
C7 0.022(2) 0.025(2) 0.029(2) -0.002(2) 0.002(2) -0.0007(18)
C5 0.031(3) 0.042(3) 0.025(2) 0.000(2) 0.005(2) 0.016(2)
C15 0.112(7) 0.028(3) 0.074(5) -0.009(3) 0.019(5) -0.001(4)
C1 0.031(3) 0.027(2) 0.029(3) -0.010(2) 0.008(2) -0.001(2)
C19 0.030(3) 0.036(3) 0.040(3) -0.005(2) -0.003(3) 0.005(2)
O1 0.0275(19) 0.052(2) 0.045(2) 0.0077(18) 0.0044(17) -0.0138(16)
C6 0.025(2) 0.026(2) 0.028(2) 0.004(2) 0.003(2) 0.0002(18)
C11 0.057(3) 0.039(2) 0.092(6) -0.005(5) -0.008(6) 0.015(2)
C16 0.031(3) 0.031(2) 0.042(3) -0.006(2) -0.005(2) 0.006(2)
O3 0.032(2) 0.078(3) 0.0247(18) 0.0014(19) -0.0039(17) 0.0110(18)
C14 0.050(3) 0.032(3) 0.054(3) -0.001(3) 0.008(3) 0.003(3)
O6 0.0369(18) 0.0420(16) 0.048(2) 0.0158(16) -0.0164(17) -0.0045(14)
C2 0.025(2) 0.025(2) 0.025(2) -0.001(2) 0.004(2) -0.0014(18)
C3 0.027(3) 0.039(3) 0.030(3) -0.005(3) -0.002(2) -0.002(2)
C22 0.033(3) 0.038(3) 0.032(3) -0.006(2) 0.008(2) -0.001(2)
C20 0.032(3) 0.048(3) 0.066(4) -0.013(3) 0.007(3) -0.006(2)
C4 0.021(2) 0.030(2) 0.024(2) 0.003(2) 0.000(2) 0.0073(19)
C10 0.051(3) 0.026(3) 0.035(3) -0.004(2) -0.002(3) 0.008(2)
C24 0.047(4) 0.064(4) 0.061(4) -0.016(3) 0.020(3) -0.009(3)
C17 0.058(4) 0.048(3) 0.038(3) 0.002(3) 0.001(3) 0.006(3)
C18 0.066(4) 0.043(3) 0.050(3) 0.005(3) -0.002(3) -0.001(3)
C21 0.045(4) 0.063(4) 0.080(5) -0.015(4) -0.004(4) -0.007(3)
C23 0.032(3) 0.049(3) 0.050(3) -0.006(3) 0.006(3) 0.000(2)
N1 0.065(3) 0.025(2) 0.045(3) -0.003(2) -0.002(2) -0.004(2)
C9 0.029(2) 0.028(2) 0.023(2) -0.002(2) 0.001(2) 0.003(2)
C12 0.118(7) 0.044(3) 0.063(5) -0.001(3) 0.024(5) -0.023(4)

loop_
_atom_type_symbol
_atom_type_description
_atom_type_scat_dispersion_real
_atom_type_scat_dispersion_imag
_atom_type_scat_source
C C 0.0033 0.0016 'International Tables Vol C Tables 4.2.6.8 and 6.1.1.4'
H H 0.0000 0.0000 'International Tables Vol C Tables 4.2.6.8 and 6.1.1.4'
N N 0.0061 0.0033 'International Tables Vol C Tables 4.2.6.8 and 6.1.1.4'
O O 0.0106 0.0060 'International Tables Vol C Tables 4.2.6.8 and 6.1.1.4'
Cd Cd -0.8075 1.2024 'International Tables Vol C Tables 4.2.6.8 and 6.1.1.4'

loop_
_geom_angle_atom_site_label_1
_geom_angle_atom_site_label_2
_geom_angle_atom_site_label_3
_geom_angle
_geom_angle_site_symmetry_1
_geom_angle_site_symmetry_3
O3 Cd1 O1 123.74(14) 2_665 .
O3 Cd1 O7 104.08(18) 2_665 .
O1 Cd1 O7 110.90(14) . .
O3 Cd1 O5 133.99(13) 2_665 3_465
O1 Cd1 O5 90.68(14) . 3_465
O7 Cd1 O5 87.79(12) . 3_465
O3 Cd1 O6 91.02(12) 2_665 3_465
O1 Cd1 O6 91.68(12) . 3_465
O7 Cd1 O6 137.36(10) . 3_465
O5 Cd1 O6 55.13(11) 3_465 3_465
O3 Cd1 O2 83.57(16) 2_665 .
O1 Cd1 O2 52.83(15) . .
O7 Cd1 O2 92.84(10) . .
O5 Cd1 O2 140.97(17) 3_465 .
O6 Cd1 O2 128.80(10) 3_465 .
O3 Cd1 C8 113.35(13) 2_665 3_465
O1 Cd1 C8 91.75(13) . 3_465
O7 Cd1 C8 113.08(13) . 3_465
O5 Cd1 C8 27.68(12) 3_465 3_465
O6 Cd1 C8 27.46(11) 3_465 3_465
O2 Cd1 C8 142.70(13) . 3_465
C1 O2 Cd1 83.4(3) . .
C14 C13 N2 115.8(4) . .
C14 C13 H4A 108.3 . .
N2 C13 H4A 108.3 . .
C14 C13 H4B 108.3 . .
N2 C13 H4B 108.3 . .
H4A C13 H4B 107.4 . .
C10 O7 Cd1 118.3(3) . .
C8 O5 Cd1 92.7(3) . 3_565
C22 N2 C13 111.1(3) . .
C22 N2 C16 108.8(3) . .
C13 N2 C16 109.8(4) . .
C22 N2 C19 108.1(4) . .
C13 N2 C19 108.1(3) . .
C16 N2 C19 110.9(3) . .
O6 C8 O5 122.7(4) . .
O6 C8 C7 118.8(4) . .
O5 C8 C7 118.6(4) . .
O6 C8 Cd1 63.1(2) . 3_565
O5 C8 Cd1 59.6(2) . 3_565
C7 C8 Cd1 177.8(3) . 3_565
C6 C7 C9 119.4(4) . .
C6 C7 C8 120.7(4) . .
C9 C7 C8 120.0(4) . .
O4 C5 O3 123.7(5) . .
O4 C5 C4 119.3(5) . .
O3 C5 C4 116.9(4) . .
C14 C15 H14A 109.5 . .
C14 C15 H14B 109.5 . .
H14A C15 H14B 109.5 . .
C14 C15 H14C 109.5 . .
H14A C15 H14C 109.5 . .
H14B C15 H14C 109.5 . .
O2 C1 O1 122.7(4) . .
O2 C1 C2 120.0(4) . .
O1 C1 C2 117.3(4) . .
C20 C19 N2 116.0(4) . .
C20 C19 H16A 108.3 . .
N2 C19 H16A 108.3 . .
C20 C19 H16B 108.3 . .
N2 C19 H16B 108.3 . .
H16A C19 H16B 107.4 . .
C1 O1 Cd1 100.5(3) . .
C7 C6 C4 121.6(4) . .
C7 C6 H18A 119.2 . .
C4 C6 H18A 119.2 . .
N1 C11 H19A 109.5 . .
N1 C11 H19B 109.5 . .
H19A C11 H19B 109.5 . .
N1 C11 H19C 109.5 . .
H19A C11 H19C 109.5 . .
H19B C11 H19C 109.5 . .
C17 C16 N2 115.4(4) . .
C17 C16 H20A 108.4 . .
N2 C16 H20A 108.4 . .
C17 C16 H20B 108.4 . .
N2 C16 H20B 108.4 . .
H20A C16 H20B 107.5 . .
C5 O3 Cd1 107.5(3) . 2_664
C13 C14 C15 110.4(5) . .
C13 C14 H22A 109.6 . .
C15 C14 H22A 109.6 . .
C13 C14 H22B 109.6 . .
C15 C14 H22B 109.6 . .
H22A C14 H22B 108.1 . .
C8 O6 Cd1 89.4(3) . 3_565
C9 C2 C3 119.1(4) . .
C9 C2 C1 121.5(4) . .
C3 C2 C1 119.4(4) . .
C4 C3 C2 120.8(5) . .
C4 C3 H25A 119.6 . .
C2 C3 H25A 119.6 . .
C23 C22 N2 116.8(4) . .
C23 C22 H28A 108.1 . .
N2 C22 H28A 108.1 . .
C23 C22 H28B 108.1 . .
N2 C22 H28B 108.1 . .
H28A C22 H28B 107.3 . .
C19 C20 C21 109.6(4) . .
C19 C20 H32A 109.7 . .
C21 C20 H32A 109.7 . .
C19 C20 H32B 109.7 . .
C21 C20 H32B 109.7 . .
H32A C20 H32B 108.2 . .
C6 C4 C3 118.4(4) . .
C6 C4 C5 120.6(4) . .
C3 C4 C5 121.0(4) . .
O7 C10 N1 125.9(5) . .
O7 C10 H38A 117.1 . .
N1 C10 H38A 117.1 . .
C23 C24 H39A 109.5 . .
C23 C24 H39B 109.5 . .
H39A C24 H39B 109.5 . .
C23 C24 H39C 109.5 . .
H39A C24 H39C 109.5 . .
H39B C24 H39C 109.5 . .
C16 C17 C18 109.6(4) . .
C16 C17 H7A 109.8 . .
C18 C17 H7A 109.8 . .
C16 C17 H7B 109.8 . .
C18 C17 H7B 109.8 . .
H7A C17 H7B 108.2 . .
C17 C18 H2A 109.5 . .
C17 C18 H2B 109.5 . .
H2A C18 H2B 109.5 . .
C17 C18 H2C 109.5 . .
H2A C18 H2C 109.5 . .
H2B C18 H2C 109.5 . .
C20 C21 H23A 109.5 . .
C20 C21 H23B 109.5 . .
H23A C21 H23B 109.5 . .
C20 C21 H23C 109.5 . .
H23A C21 H23C 109.5 . .
H23B C21 H23C 109.5 . .
C24 C23 C22 108.9(5) . .
C24 C23 H33A 109.9 . .
C22 C23 H33A 109.9 . .
C24 C23 H33B 109.9 . .
C22 C23 H33B 109.9 . .
H33A C23 H33B 108.3 . .
C10 N1 C11 120.6(5) . .
C10 N1 C12 121.7(5) . .
C11 N1 C12 117.7(5) . .
C7 C9 C2 120.6(4) . .
C7 C9 H21A 119.7 . .
C2 C9 H21A 119.7 . .
N1 C12 H34A 109.5 . .
N1 C12 H34B 109.5 . .
H34A C12 H34B 109.5 . .
N1 C12 H34C 109.5 . .
H34A C12 H34C 109.5 . .
H34B C12 H34C 109.5 . .

loop_
_geom_bond_atom_site_label_1
_geom_bond_atom_site_label_2
_geom_bond_distance
_geom_bond_site_symmetry_2
Cd1 O3 2.197(4) 2_665
Cd1 O1 2.241(3) .
Cd1 O7 2.308(2) .
Cd1 O5 2.335(4) 3_465
Cd1 O6 2.411(3) 3_465
Cd1 O2 2.621(3) .
Cd1 C8 2.704(4) 3_465
O2 C1 1.233(7) .
C13 C14 1.503(7) .
C13 N2 1.515(6) .
C13 H4A 0.9700 .
C13 H4B 0.9700 .
O7 C10 1.232(6) .
O5 C8 1.257(5) .
O5 Cd1 2.335(4) 3_565
O4 C5 1.232(6) .
N2 C22 1.514(6) .
N2 C16 1.517(6) .
N2 C19 1.526(6) .
C8 O6 1.247(5) .
C8 C7 1.514(6) .
C8 Cd1 2.704(4) 3_565
C7 C6 1.377(6) .
C7 C9 1.381(6) .
C5 O3 1.256(6) .
C5 C4 1.505(6) .
C15 C14 1.520(8) .
C15 H14A 0.9600 .
C15 H14B 0.9600 .
C15 H14C 0.9600 .
C1 O1 1.262(6) .
C1 C2 1.518(6) .
C19 C20 1.509(7) .
C19 H16A 0.9700 .
C19 H16B 0.9700 .
C6 C4 1.382(6) .
C6 H18A 0.9300 .
C11 N1 1.453(9) .
C11 H19A 0.9600 .
C11 H19B 0.9600 .
C11 H19C 0.9600 .
C16 C17 1.505(7) .
C16 H20A 0.9700 .
C16 H20B 0.9700 .
O3 Cd1 2.197(4) 2_664
C14 H22A 0.9700 .
C14 H22B 0.9700 .
O6 Cd1 2.411(3) 3_565
C2 C9 1.384(6) .
C2 C3 1.393(7) .
C3 C4 1.392(7) .
C3 H25A 0.9300 .
C22 C23 1.510(6) .
C22 H28A 0.9700 .
C22 H28B 0.9700 .
C20 C21 1.511(7) .
C20 H32A 0.9700 .
C20 H32B 0.9700 .
C10 N1 1.322(6) .
C10 H38A 0.9300 .
C24 C23 1.490(7) .
C24 H39A 0.9600 .
C24 H39B 0.9600 .
C24 H39C 0.9600 .
C17 C18 1.513(7) .
C17 H7A 0.9700 .
C17 H7B 0.9700 .
C18 H2A 0.9600 .
C18 H2B 0.9600 .
C18 H2C 0.9600 .
C21 H23A 0.9600 .
C21 H23B 0.9600 .
C21 H23C 0.9600 .
C23 H33A 0.9700 .
C23 H33B 0.9700 .
N1 C12 1.462(7) .
C9 H21A 0.9300 .
C12 H34A 0.9600 .
C12 H34B 0.9600 .
C12 H34C 0.9600 .
